data_4003031
loop_
_publ_author_name
'Zhou, Guojun'
'Jiang, Xingxing'
'Molokeev, Maxim'
'Lin, Zheshuai'
'Zhao, Jing'
'Wang, Jing'
'Xia, Zhiguo'

_publ_section_title
;
 Optically Modulated Ultra-Broad-Band Warm White Emission in Mn2+-Doped
 (C6H18N2O2)PbBr4 Hybrid Metal Halide Phosphor
;
_journal_issue 15
_journal_name_full 'Chemistry of Materials'
_journal_page_first 5788
_journal_paper_doi 10.1021/acs.chemmater.9b01864
_journal_volume 31
_journal_year 2019
_chemical_formula_sum 'C6 H18 Br4 N2 O2 Pb'
_chemical_formula_weight 677.05
_space_group_crystal_system monoclinic
_space_group_IT_number 14
_space_group_name_Hall '-P 2ybc'
_space_group_name_H-M_alt 'P 1 21/c 1'
_symmetry_space_group_name_Hall '-P 2ybc'
_symmetry_space_group_name_H-M 'P 1 21/c 1'
_atom_sites_solution_hydrogens geom
_audit_creation_method SHELXL-2014/7
_cell_angle_alpha 90
_cell_angle_beta 91.487(2)
_cell_angle_gamma 90
_cell_formula_units_Z 4
_cell_length_a 6.11450(10)
_cell_length_b 28.7310(5)
_cell_length_c 8.9259(2)
_cell_measurement_reflns_used 5573
_cell_measurement_temperature 150.00(10)
_cell_measurement_theta_max 73.2540
_cell_measurement_theta_min 5.1680
_cell_volume 1567.54(5)
_computing_cell_refinement 'APEX2 (Bruker, 2003-2008)'
_computing_data_collection 'APEX2 (Bruker, 2003-2008)'
_computing_data_reduction 'SAINT (Bruker, 2009)'
_computing_molecular_graphics 'DIAMOND (Brandenburg, 2005)'
_computing_publication_material 'publCIF (Westrip, 2009)'
_computing_structure_refinement 'SHELXL-2014/7 (Sheldrick, 2014)'
_computing_structure_solution 'SHELXS-2014 (Sheldrick, 2014)'
_diffrn_ambient_environment N~2~
_diffrn_ambient_temperature 150.00(10)
_diffrn_detector 'CCD plate'
_diffrn_measured_fraction_theta_full 1.000
_diffrn_measured_fraction_theta_max 0.961
_diffrn_measurement_device 'four-circle diffractometer'
_diffrn_measurement_device_type 'XtaLAB AFC12 (RCD3): Kappa single'
_diffrn_radiation_monochromator mirror
_diffrn_radiation_probe x-ray
_diffrn_radiation_type 'Cu K\a'
_diffrn_radiation_wavelength 1.54184
_diffrn_reflns_av_R_equivalents 0.0231
_diffrn_reflns_av_unetI/netI 0.0271
_diffrn_reflns_Laue_measured_fraction_full 1.000
_diffrn_reflns_Laue_measured_fraction_max 0.961
_diffrn_reflns_limit_h_max 7
_diffrn_reflns_limit_h_min -7
_diffrn_reflns_limit_k_max 31
_diffrn_reflns_limit_k_min -35
_diffrn_reflns_limit_l_max 10
_diffrn_reflns_limit_l_min -10
_diffrn_reflns_number 7741
_diffrn_reflns_point_group_measured_fraction_full 1.000
_diffrn_reflns_point_group_measured_fraction_max 0.961
_diffrn_reflns_theta_full 73.000
_diffrn_reflns_theta_max 73.806
_diffrn_reflns_theta_min 3.076
_diffrn_source 'Rotating-anode X-ray tube (dual wavelength)'
_diffrn_source_type 'Rigaku (Cu) X-ray DW Source'
_exptl_absorpt_coefficient_mu 32.792
_exptl_absorpt_correction_T_max 1.00000
_exptl_absorpt_correction_T_min 0.50275
_exptl_absorpt_correction_type multi-scan
_exptl_absorpt_process_details
;
CrysAlisPro 1.171.39.44a (Rigaku Oxford Diffraction, 2018)
Empirical absorption correction using spherical harmonics,
 implemented in SCALE3 ABSPACK scaling algorithm.
;
_exptl_crystal_colour colorless
_exptl_crystal_density_diffrn 2.869
_exptl_crystal_description block
_exptl_crystal_F_000 1224
_exptl_crystal_size_max 0.1
_exptl_crystal_size_mid 0.1
_exptl_crystal_size_min 0.1
_refine_diff_density_max 0.826
_refine_diff_density_min -1.930
_refine_diff_density_rms 0.192
_refine_ls_extinction_method none
_refine_ls_goodness_of_fit_ref 1.063
_refine_ls_hydrogen_treatment constr
_refine_ls_matrix_type full
_refine_ls_number_parameters 136
_refine_ls_number_reflns 3058
_refine_ls_number_restraints 0
_refine_ls_restrained_S_all 1.063
_refine_ls_R_factor_all 0.0239
_refine_ls_R_factor_gt 0.0226
_refine_ls_shift/su_max 0.006
_refine_ls_shift/su_mean 0.000
_refine_ls_structure_factor_coef Fsqd
_refine_ls_weighting_details 'w=1/[\s^2^(Fo^2^)+(0.0353P)^2^+1.1667P] where P=(Fo^2^+2Fc^2^)/3'
_refine_ls_weighting_scheme calc
_refine_ls_wR_factor_gt 0.0587
_refine_ls_wR_factor_ref 0.0596
_reflns_Friedel_coverage 0.000
_reflns_number_gt 2937
_reflns_number_total 3058
_reflns_threshold_expression 'I > 2\s(I)'
_cod_data_source_file cm9b01864_si_002.cif
_cod_data_source_block b
_cod_depositor_comments
;

2022-02-21
Z value and formula fixed to values more according to usual
chemical conventions.                 miguel
;
_cod_original_formula_sum 'C24 H72 Br16 N8 O8 Pb4'
_cod_original_formula_weight 2708.21
_cod_original_formula_units_Z 1
_cod_database_code 4003031
_shelx_shelxl_version_number 2014/7
_shelx_space_group_comment
;
The symmetry employed for this shelxl refinement is uniquely defined
by the following loop, which should always be used as a source of
symmetry information in preference to the above space-group names.
They are only intended as comments.
;
_oxdiff_exptl_absorpt_empirical_full_min 0.646
_oxdiff_exptl_absorpt_empirical_full_max 1.610
_oxdiff_exptl_absorpt_empirical_details
;
Empirical correction (ABSPACK) includes:
- Absorption correction using spherical harmonics
- Frame scaling
;

loop_
_space_group_symop_operation_xyz
'x, y, z'
'-x, y+1/2, -z+1/2'
'-x, -y, -z'
'x, -y-1/2, z-1/2'

loop_
_atom_site_label
_atom_site_type_symbol
_atom_site_fract_x
_atom_site_fract_y
_atom_site_fract_z
_atom_site_U_iso_or_equiv
_atom_site_adp_type
_atom_site_occupancy
_atom_site_site_symmetry_order
_atom_site_calc_flag
_atom_site_refinement_flags_posn
_atom_site_refinement_flags_adp
Pb Pb 1.14960(2) 0.67273(2) 0.74555(2) 0.01613(7) Uani 1 1 d . .
Br1 Br 1.12278(7) 0.61463(2) 1.01584(5) 0.02228(11) Uani 1 1 d . .
Br2 Br 1.12075(7) 0.73268(2) 0.45263(5) 0.02289(11) Uani 1 1 d . .
Br3 Br 0.65810(7) 0.67776(2) 0.75452(5) 0.02393(12) Uani 1 1 d . .
Br4 Br 1.17914(8) 0.58753(2) 0.59627(6) 0.02820(12) Uani 1 1 d . .
N1 N 0.3829(7) 0.43113(13) 0.0924(5) 0.0289(9) Uani 1 1 d . .
H1A H 0.2993 0.4145 0.0293 0.035 Uiso 1 1 calc R U
H1B H 0.4973 0.4423 0.0443 0.035 Uiso 1 1 calc R U
H1C H 0.4297 0.4131 0.1677 0.035 Uiso 1 1 calc R U
C2 C 0.2531(7) 0.47054(16) 0.1528(6) 0.0293(10) Uani 1 1 d . .
H2A H 0.1273 0.4584 0.2040 0.035 Uiso 1 1 calc R U
H2B H 0.2004 0.4900 0.0708 0.035 Uiso 1 1 calc R U
C3 C 0.3902(8) 0.49914(18) 0.2597(5) 0.0290(10) Uani 1 1 d . .
H3A H 0.3060 0.5251 0.2967 0.035 Uiso 1 1 calc R U
H3B H 0.4389 0.4803 0.3444 0.035 Uiso 1 1 calc R U
O4 O 0.5736(5) 0.51564(11) 0.1795(4) 0.0257(7) Uani 1 1 d . .
C5 C 0.7422(7) 0.53599(16) 0.2750(6) 0.0279(10) Uani 1 1 d . .
H5A H 0.8703 0.5418 0.2159 0.034 Uiso 1 1 calc R U
H5B H 0.7833 0.5138 0.3527 0.034 Uiso 1 1 calc R U
C6 C 0.6746(8) 0.58037(16) 0.3470(5) 0.0281(10) Uani 1 1 d . .
H6A H 0.5434 0.5753 0.4036 0.034 Uiso 1 1 calc R U
H6B H 0.7895 0.5911 0.4157 0.034 Uiso 1 1 calc R U
O7 O 0.6339(5) 0.61444(11) 0.2346(3) 0.0219(6) Uani 1 1 d . .
C8 C 0.5343(7) 0.65496(15) 0.2940(5) 0.0235(9) Uani 1 1 d . .
H8A H 0.6036 0.6632 0.3893 0.028 Uiso 1 1 calc R U
H8B H 0.3802 0.6494 0.3098 0.028 Uiso 1 1 calc R U
C9 C 0.5621(7) 0.69318(15) 0.1834(5) 0.0229(9) Uani 1 1 d . .
H9A H 0.4869 0.6852 0.0899 0.027 Uiso 1 1 calc R U
H9B H 0.4981 0.7216 0.2212 0.027 Uiso 1 1 calc R U
N10 N 0.7974(6) 0.70071(13) 0.1565(4) 0.0243(8) Uani 1 1 d . .
H10A H 0.8124 0.7236 0.0903 0.029 Uiso 1 1 calc R U
H10B H 0.8658 0.7084 0.2422 0.029 Uiso 1 1 calc R U
H10C H 0.8554 0.6747 0.1207 0.029 Uiso 1 1 calc R U

loop_
_atom_site_aniso_label
_atom_site_aniso_U_11
_atom_site_aniso_U_22
_atom_site_aniso_U_33
_atom_site_aniso_U_23
_atom_site_aniso_U_13
_atom_site_aniso_U_12
Pb 0.01222(10) 0.01617(10) 0.02004(11) 0.00121(5) 0.00081(7) 0.00036(5)
Br1 0.0178(2) 0.0266(2) 0.0225(2) 0.00356(17) 0.00146(17) 0.00002(16)
Br2 0.0241(2) 0.0221(2) 0.0226(2) 0.00135(17) 0.00255(17) 0.00476(16)
Br3 0.0130(2) 0.0252(2) 0.0335(3) 0.00600(17) -0.00057(19) -0.00031(15)
Br4 0.0324(2) 0.0205(2) 0.0320(3) -0.00550(18) 0.0069(2) -0.00130(18)
N1 0.032(2) 0.0211(18) 0.034(2) 0.0059(16) 0.0050(17) -0.0011(16)
C2 0.019(2) 0.027(2) 0.043(3) 0.005(2) 0.007(2) 0.0007(18)
C3 0.025(2) 0.032(3) 0.031(3) 0.0003(19) 0.010(2) -0.0016(19)
O4 0.0253(16) 0.0225(15) 0.0296(17) -0.0004(13) 0.0045(14) -0.0032(12)
C5 0.021(2) 0.022(2) 0.041(3) 0.001(2) -0.0040(19) -0.0031(17)
C6 0.032(2) 0.025(2) 0.026(2) 0.0032(18) -0.005(2) -0.0001(19)
O7 0.0229(15) 0.0219(16) 0.0209(16) 0.0023(11) 0.0022(12) 0.0018(11)
C8 0.021(2) 0.021(2) 0.028(2) -0.0021(18) 0.0065(18) -0.0014(17)
C9 0.020(2) 0.019(2) 0.029(2) 0.0013(17) 0.0026(17) 0.0014(16)
N10 0.0264(19) 0.0203(18) 0.026(2) -0.0026(15) 0.0040(16) -0.0044(15)

loop_
_atom_type_symbol
_atom_type_description
_atom_type_scat_dispersion_real
_atom_type_scat_dispersion_imag
_atom_type_scat_source
C C 0.0181 0.0091 'International Tables Vol C Tables 4.2.6.8 and 6.1.1.4'
Br Br -0.6763 1.2805 'International Tables Vol C Tables 4.2.6.8 and 6.1.1.4'
N N 0.0311 0.0180 'International Tables Vol C Tables 4.2.6.8 and 6.1.1.4'
O O 0.0492 0.0322 'International Tables Vol C Tables 4.2.6.8 and 6.1.1.4'
Pb Pb -4.0753 8.5060 'International Tables Vol C Tables 4.2.6.8 and 6.1.1.4'
H H 0.0000 0.0000 'International Tables Vol C Tables 4.2.6.8 and 6.1.1.4'

loop_
_geom_angle_atom_site_label_1
_geom_angle_atom_site_label_2
_geom_angle_atom_site_label_3
_geom_angle
_geom_angle_site_symmetry_1
_geom_angle_site_symmetry_3
Br4 Pb Br1 84.245(14) . .
Br4 Pb Br3 97.560(15) . .
Br1 Pb Br3 85.901(13) . .
Br4 Pb Br3 88.628(14) . 1_655
Br1 Pb Br3 94.716(13) . 1_655
Br3 Pb Br3 173.811(19) . 1_655
Br4 Pb Br2 94.971(14) . .
Br1 Pb Br2 173.464(13) . .
Br3 Pb Br2 87.774(12) . .
Br3 Pb Br2 91.749(12) 1_655 .
Pb Br3 Pb 173.810(19) . 1_455
C2 N1 H1A 109.5 . .
C2 N1 H1B 109.5 . .
H1A N1 H1B 109.5 . .
C2 N1 H1C 109.5 . .
H1A N1 H1C 109.5 . .
H1B N1 H1C 109.5 . .
N1 C2 C3 110.6(4) . .
N1 C2 H2A 109.5 . .
C3 C2 H2A 109.5 . .
N1 C2 H2B 109.5 . .
C3 C2 H2B 109.5 . .
H2A C2 H2B 108.1 . .
O4 C3 C2 107.3(4) . .
O4 C3 H3A 110.3 . .
C2 C3 H3A 110.3 . .
O4 C3 H3B 110.3 . .
C2 C3 H3B 110.3 . .
H3A C3 H3B 108.5 . .
C3 O4 C5 113.4(4) . .
O4 C5 C6 113.5(4) . .
O4 C5 H5A 108.9 . .
C6 C5 H5A 108.9 . .
O4 C5 H5B 108.9 . .
C6 C5 H5B 108.9 . .
H5A C5 H5B 107.7 . .
O7 C6 C5 109.3(4) . .
O7 C6 H6A 109.8 . .
C5 C6 H6A 109.8 . .
O7 C6 H6B 109.8 . .
C5 C6 H6B 109.8 . .
H6A C6 H6B 108.3 . .
C6 O7 C8 111.7(3) . .
O7 C8 C9 107.4(4) . .
O7 C8 H8A 110.2 . .
C9 C8 H8A 110.2 . .
O7 C8 H8B 110.2 . .
C9 C8 H8B 110.2 . .
H8A C8 H8B 108.5 . .
N10 C9 C8 110.1(4) . .
N10 C9 H9A 109.6 . .
C8 C9 H9A 109.6 . .
N10 C9 H9B 109.6 . .
C8 C9 H9B 109.6 . .
H9A C9 H9B 108.2 . .
C9 N10 H10A 109.5 . .
C9 N10 H10B 109.5 . .
H10A N10 H10B 109.5 . .
C9 N10 H10C 109.5 . .
H10A N10 H10C 109.5 . .
H10B N10 H10C 109.5 . .

loop_
_geom_bond_atom_site_label_1
_geom_bond_atom_site_label_2
_geom_bond_distance
_geom_bond_site_symmetry_2
Pb Br4 2.7950(5) .
Pb Br1 2.9418(5) .
Pb Br3 3.0119(4) .
Pb Br3 3.1115(4) 1_655
Pb Br2 3.1321(5) .
Br3 Pb 3.1115(4) 1_455
N1 C2 1.491(6) .
N1 H1A 0.8900 .
N1 H1B 0.8900 .
N1 H1C 0.8900 .
C2 C3 1.499(7) .
C2 H2A 0.9700 .
C2 H2B 0.9700 .
C3 O4 1.427(5) .
C3 H3A 0.9700 .
C3 H3B 0.9700 .
O4 C5 1.444(5) .
C5 C6 1.491(6) .
C5 H5A 0.9700 .
C5 H5B 0.9700 .
C6 O7 1.419(5) .
C6 H6A 0.9700 .
C6 H6B 0.9700 .
O7 C8 1.423(5) .
C8 C9 1.489(6) .
C8 H8A 0.9700 .
C8 H8B 0.9700 .
C9 N10 1.481(5) .
C9 H9A 0.9700 .
C9 H9B 0.9700 .
N10 H10A 0.8900 .
N10 H10B 0.8900 .
N10 H10C 0.8900 .
